data_7040264
loop_
_publ_author_name
'Nair, Ashwin G.'
'McBurney, Roy T.'
'Walker, D. Barney'
'Page, Michael J.'
'Gatus, Mark R. D.'
'Bhadbhade, Mohan'
'Messerle, Barbara A.'

_publ_section_title
;
 Ruthenium(ii) complexes of hemilabile pincer ligands: synthesis and
 catalysing the transfer hydrogenation of ketones.
;
_journal_issue 36
_journal_name_full 'Dalton transactions (Cambridge, England : 2003)'
_journal_page_first 14335
_journal_page_last 14342
_journal_paper_doi 10.1039/c6dt02459a
_journal_volume 45
_journal_year 2016
_chemical_formula_moiety 'C11 H13 N6, C24 H20 B'
_chemical_formula_sum 'C35 H33 B N6'
_chemical_formula_weight 548.48
_space_group_crystal_system orthorhombic
_space_group_IT_number 19
_space_group_name_Hall 'P 2ac 2ab'
_space_group_name_H-M_alt 'P 21 21 21'
_symmetry_space_group_name_Hall 'P 2ac 2ab'
_symmetry_space_group_name_H-M 'P 21 21 21'
_atom_sites_solution_hydrogens geom
_audit_creation_date 2015-02-16
_audit_creation_method
;
Olex2 1.2
(compiled 2015.01.26 svn.r3150 for OlexSys, GUI svn.r4998)
;
_audit_update_record
;
2016-05-20 deposited with the CCDC.
2016-08-10 downloaded from the CCDC.
;
_cell_angle_alpha 90
_cell_angle_beta 90
_cell_angle_gamma 90
_cell_formula_units_Z 4
_cell_length_a 8.5977(3)
_cell_length_b 17.9211(6)
_cell_length_c 19.1642(7)
_cell_measurement_reflns_used 6247
_cell_measurement_temperature 150(2)
_cell_measurement_theta_max 26.974
_cell_measurement_theta_min 2.509
_cell_volume 2952.82(18)
_computing_cell_refinement 'SAINT v8.34A (Bruker, 2013)'
_computing_data_reduction 'SAINT v8.34A (Bruker, 2013)'
_computing_molecular_graphics 'Olex2 (Dolomanov et al., 2009)'
_computing_publication_material 'Olex2 (Dolomanov et al., 2009)'
_computing_structure_refinement 'ShelXL (Sheldrick, 2008)'
_diffrn_ambient_temperature 150.02
_diffrn_measured_fraction_theta_full 0.994
_diffrn_measurement_device_type 'Bruker APEX-II CCD'
_diffrn_measurement_method '\f and \w scans'
_diffrn_radiation_type MoK\a
_diffrn_radiation_wavelength 0.71073
_diffrn_reflns_av_R_equivalents 0.0509
_diffrn_reflns_av_unetI/netI 0.0580
_diffrn_reflns_Laue_measured_fraction_full 0.994
_diffrn_reflns_Laue_measured_fraction_max 0.989
_diffrn_reflns_limit_h_max 10
_diffrn_reflns_limit_h_min -10
_diffrn_reflns_limit_k_max 10
_diffrn_reflns_limit_k_min -22
_diffrn_reflns_limit_l_max 24
_diffrn_reflns_limit_l_min -18
_diffrn_reflns_number 14308
_diffrn_reflns_point_group_measured_fraction_full 0.983
_diffrn_reflns_point_group_measured_fraction_max 0.964
_diffrn_reflns_theta_full 25.000
_diffrn_reflns_theta_min 3.113
_diffrn_standards_number 0
_exptl_absorpt_coefficient_mu 0.074
_exptl_absorpt_correction_T_max 0.7455
_exptl_absorpt_correction_T_min 0.5380
_exptl_absorpt_correction_type multi-scan
_exptl_absorpt_process_details
;
SADABS-2012/1 (Bruker,2012) was used for absorption correction.
wR2(int) was 0.1486 before and 0.0706 after correction.
The Ratio of minimum to maximum transmission is 0.7217.
The \l/2 correction factor is 0.0015.
;
_exptl_crystal_colour colourless
_exptl_crystal_colour_primary colourless
_exptl_crystal_density_diffrn 1.234
_exptl_crystal_description plate
_exptl_crystal_F_000 1160
_exptl_crystal_size_max 0.459
_exptl_crystal_size_mid 0.195
_exptl_crystal_size_min 0.149
_refine_diff_density_max 0.237
_refine_diff_density_min -0.212
_refine_diff_density_rms 0.044
_refine_ls_abs_structure_details
;
 Flack x determined using 2160 quotients [(I+)-(I-)]/[(I+)+(I-)]
 (Parsons, Flack and Wagner, Acta Cryst. B69 (2013) 249-259).
;
_refine_ls_abs_structure_Flack 0.1(10)
_refine_ls_extinction_method none
_refine_ls_goodness_of_fit_ref 1.043
_refine_ls_hydrogen_treatment constr
_refine_ls_matrix_type full
_refine_ls_number_parameters 379
_refine_ls_number_reflns 6260
_refine_ls_number_restraints 0
_refine_ls_restrained_S_all 1.043
_refine_ls_R_factor_all 0.0484
_refine_ls_R_factor_gt 0.0422
_refine_ls_shift/su_max 0.000
_refine_ls_shift/su_mean 0.000
_refine_ls_structure_factor_coef Fsqd
_refine_ls_weighting_details 'w=1/[\s^2^(Fo^2^)+(0.0417P)^2^+0.4490P] where P=(Fo^2^+2Fc^2^)/3'
_refine_ls_weighting_scheme calc
_refine_ls_wR_factor_gt 0.1004
_refine_ls_wR_factor_ref 0.1049
_reflns_Friedel_coverage 0.732
_reflns_Friedel_fraction_full 0.968
_reflns_number_gt 5658
_reflns_number_total 6260
_reflns_threshold_expression 'I > 2\s(I)'
_cod_data_source_file c6dt02459a2.cif
_cod_data_source_block p212121_a
_cod_depositor_comments 'Adding full bibliography for 7040259--7040264.cif.'
_cod_database_code 7040264
_shelx_space_group_comment
;
The symmetry employed for this shelxl refinement is uniquely defined
by the following loop, which should always be used as a source of
symmetry information in preference to the above space-group names.
They are only intended as comments.
;
_olex2_refinement_description
;
1. Fixed Uiso
 At 1.2 times of:
  All C(H) groups, All C(H,H) groups
2.a Secondary CH2 refined with riding coordinates:
 C1(H1A,H1B), C2(H2A,H2B)
2.b Aromatic/amide H refined with riding coordinates:
 C1A(H1AA), C1B(H1BA), C1C(H1C), C2A(H2AA), C2B(H2BA), C2C(H2C), C3A(H3A),
 C3B(H3B), C3C(H3C), C12(H12), C13(H13), C14(H14), C15(H15), C16(H16), C22(H22),
  C23(H23), C24(H24), C25(H25), C26(H26), C32(H32), C33(H33), C34(H34),
 C35(H35), C36(H36), C42(H42), C43(H43), C44(H44), C45(H45), C46(H46)
;
_shelx_shelxl_version_number 2014/7
_olex2_submission_special_instructions 'No special instructions were received'

loop_
_space_group_symop_operation_xyz
'x, y, z'
'-x+1/2, -y, z+1/2'
'-x, y+1/2, -z+1/2'
'x+1/2, -y+1/2, -z'

loop_
_atom_site_label
_atom_site_type_symbol
_atom_site_fract_x
_atom_site_fract_y
_atom_site_fract_z
_atom_site_U_iso_or_equiv
_atom_site_adp_type
_atom_site_occupancy
_atom_site_site_symmetry_order
_atom_site_calc_flag
_atom_site_refinement_flags_posn
N1A N 0.5344(3) 0.03114(10) 0.54913(10) 0.0293(5) Uani 1 1 d .
N1B N 0.5465(3) 0.04812(10) 0.67305(9) 0.0246(4) Uani 1 1 d .
N1C N 0.6080(3) 0.07195(11) 0.88765(10) 0.0282(5) Uani 1 1 d .
N2A N 0.4132(3) 0.07150(13) 0.52437(11) 0.0418(6) Uani 1 1 d .
N2B N 0.6348(2) 0.09620(10) 0.76706(9) 0.0245(4) Uani 1 1 d .
N2C N 0.5617(3) 0.00005(12) 0.88363(11) 0.0395(6) Uani 1 1 d .
C1 C 0.5183(4) -0.00455(12) 0.61554(11) 0.0310(6) Uani 1 1 d .
H1A H 0.5931 -0.0464 0.6188 0.037 Uiso 1 1 calc R
H1B H 0.4120 -0.0253 0.6198 0.037 Uiso 1 1 calc R
C1A C 0.4703(4) 0.10333(17) 0.46728(14) 0.0471(8) Uani 1 1 d .
H1AA H 0.4124 0.1355 0.4377 0.057 Uiso 1 1 calc R
C1B C 0.6493(3) 0.03908(12) 0.72366(11) 0.0253(5) Uani 1 1 d .
H1BA H 0.7206 -0.0011 0.7281 0.030 Uiso 1 1 calc R
C1C C 0.4582(4) -0.00614(16) 0.93436(14) 0.0428(7) Uani 1 1 d .
H1C H 0.4041 -0.0510 0.9449 0.051 Uiso 1 1 calc R
C2 C 0.7119(3) 0.10026(15) 0.83529(12) 0.0318(6) Uani 1 1 d .
H2A H 0.8086 0.0703 0.8346 0.038 Uiso 1 1 calc R
H2B H 0.7397 0.1526 0.8460 0.038 Uiso 1 1 calc R
C2A C 0.6240(4) 0.08406(16) 0.45604(14) 0.0433(7) Uani 1 1 d .
H2AA H 0.6890 0.0996 0.4187 0.052 Uiso 1 1 calc R
C2B C 0.5191(3) 0.14274(13) 0.74347(13) 0.0297(6) Uani 1 1 d .
H2BA H 0.4851 0.1877 0.7648 0.036 Uiso 1 1 calc R
C2C C 0.4377(4) 0.06038(16) 0.97053(13) 0.0380(6) Uani 1 1 d .
H2C H 0.3706 0.0694 1.0090 0.046 Uiso 1 1 calc R
C3A C 0.6623(4) 0.03820(15) 0.50967(13) 0.0352(6) Uani 1 1 d .
H3A H 0.7605 0.0155 0.5177 0.042 Uiso 1 1 calc R
C3B C 0.4633(3) 0.11242(13) 0.68444(12) 0.0286(5) Uani 1 1 d .
H3B H 0.3821 0.1317 0.6561 0.034 Uiso 1 1 calc R
C3C C 0.5345(3) 0.10948(14) 0.93893(12) 0.0331(6) Uani 1 1 d .
H3C H 0.5480 0.1606 0.9506 0.040 Uiso 1 1 calc R
C11 C 0.5668(3) 0.24036(10) 0.28665(11) 0.0200(5) Uani 1 1 d .
C12 C 0.4111(3) 0.25928(12) 0.29817(12) 0.0264(5) Uani 1 1 d .
H12 H 0.3378 0.2502 0.2621 0.032 Uiso 1 1 calc R
C13 C 0.3590(3) 0.29085(13) 0.36011(13) 0.0329(6) Uani 1 1 d .
H13 H 0.2519 0.3022 0.3659 0.039 Uiso 1 1 calc R
C14 C 0.4626(4) 0.30574(13) 0.41326(12) 0.0336(6) Uani 1 1 d .
H14 H 0.4274 0.3269 0.4559 0.040 Uiso 1 1 calc R
C15 C 0.6168(3) 0.28964(13) 0.40379(13) 0.0322(6) Uani 1 1 d .
H15 H 0.6895 0.3005 0.4397 0.039 Uiso 1 1 calc R
C16 C 0.6677(3) 0.25734(12) 0.34151(12) 0.0251(5) Uani 1 1 d .
H16 H 0.7752 0.2465 0.3363 0.030 Uiso 1 1 calc R
C21 C 0.8041(3) 0.18575(11) 0.20622(11) 0.0195(5) Uani 1 1 d .
C22 C 0.8868(3) 0.14517(12) 0.25763(12) 0.0233(5) Uani 1 1 d .
H22 H 0.8316 0.1275 0.2973 0.028 Uiso 1 1 calc R
C23 C 1.0432(3) 0.13009(12) 0.25282(12) 0.0264(5) Uani 1 1 d .
H23 H 1.0937 0.1032 0.2890 0.032 Uiso 1 1 calc R
C24 C 1.1277(3) 0.15399(12) 0.19541(12) 0.0251(5) Uani 1 1 d .
H24 H 1.2361 0.1444 0.1922 0.030 Uiso 1 1 calc R
C25 C 1.0514(3) 0.19204(11) 0.14286(11) 0.0224(5) Uani 1 1 d .
H25 H 1.1069 0.2075 0.1025 0.027 Uiso 1 1 calc R
C26 C 0.8940(3) 0.20766(11) 0.14881(11) 0.0204(5) Uani 1 1 d .
H26 H 0.8447 0.2345 0.1122 0.024 Uiso 1 1 calc R
C31 C 0.5455(3) 0.11337(11) 0.21163(11) 0.0179(4) Uani 1 1 d .
C32 C 0.4765(3) 0.07844(12) 0.26883(11) 0.0232(5) Uani 1 1 d .
H32 H 0.4651 0.1058 0.3110 0.028 Uiso 1 1 calc R
C33 C 0.4239(3) 0.00517(12) 0.26655(12) 0.0289(6) Uani 1 1 d .
H33 H 0.3776 -0.0164 0.3068 0.035 Uiso 1 1 calc R
C34 C 0.4382(3) -0.03644(12) 0.20657(13) 0.0298(6) Uani 1 1 d .
H34 H 0.4030 -0.0867 0.2051 0.036 Uiso 1 1 calc R
C35 C 0.5051(3) -0.00346(13) 0.14821(12) 0.0289(6) Uani 1 1 d .
H35 H 0.5136 -0.0308 0.1059 0.035 Uiso 1 1 calc R
C36 C 0.5592(3) 0.06907(11) 0.15153(11) 0.0213(5) Uani 1 1 d .
H36 H 0.6079 0.0898 0.1115 0.026 Uiso 1 1 calc R
C41 C 0.5522(3) 0.24979(10) 0.14790(11) 0.0190(4) Uani 1 1 d .
C42 C 0.4444(3) 0.22621(11) 0.09831(10) 0.0209(5) Uani 1 1 d .
H42 H 0.4023 0.1774 0.1023 0.025 Uiso 1 1 calc R
C43 C 0.3955(3) 0.27096(12) 0.04315(11) 0.0252(5) Uani 1 1 d .
H43 H 0.3213 0.2526 0.0107 0.030 Uiso 1 1 calc R
C44 C 0.4547(3) 0.34190(12) 0.03570(12) 0.0289(6) Uani 1 1 d .
H44 H 0.4228 0.3725 -0.0022 0.035 Uiso 1 1 calc R
C45 C 0.5604(3) 0.36801(12) 0.08374(12) 0.0282(5) Uani 1 1 d .
H45 H 0.6017 0.4169 0.0791 0.034 Uiso 1 1 calc R
C46 C 0.6072(3) 0.32307(11) 0.13906(12) 0.0239(5) Uani 1 1 d .
H46 H 0.6789 0.3426 0.1721 0.029 Uiso 1 1 calc R
B1 B 0.6168(3) 0.19878(12) 0.21332(12) 0.0184(5) Uani 1 1 d .

loop_
_atom_site_aniso_label
_atom_site_aniso_U_11
_atom_site_aniso_U_22
_atom_site_aniso_U_33
_atom_site_aniso_U_23
_atom_site_aniso_U_13
_atom_site_aniso_U_12
N1A 0.0450(14) 0.0255(9) 0.0173(9) -0.0013(8) -0.0018(10) 0.0027(9)
N1B 0.0351(12) 0.0213(8) 0.0175(9) -0.0022(7) 0.0003(9) 0.0018(8)
N1C 0.0355(13) 0.0292(9) 0.0199(9) -0.0048(8) -0.0017(9) 0.0000(9)
N2A 0.0509(17) 0.0493(13) 0.0252(11) 0.0010(10) -0.0034(11) 0.0135(12)
N2B 0.0292(12) 0.0268(9) 0.0173(9) -0.0043(7) 0.0011(9) 0.0010(8)
N2C 0.0548(16) 0.0317(10) 0.0320(11) -0.0053(9) -0.0008(12) -0.0080(11)
C1 0.0547(18) 0.0199(10) 0.0185(11) -0.0015(9) -0.0004(12) -0.0016(11)
C1A 0.071(2) 0.0494(16) 0.0208(12) 0.0048(11) -0.0047(15) 0.0157(16)
C1B 0.0330(14) 0.0242(11) 0.0188(11) 0.0012(9) 0.0039(10) 0.0038(10)
C1C 0.0514(19) 0.0468(15) 0.0301(13) 0.0055(12) -0.0040(14) -0.0146(15)
C2 0.0304(15) 0.0427(14) 0.0224(12) -0.0060(10) -0.0012(11) -0.0044(11)
C2A 0.060(2) 0.0449(15) 0.0250(13) 0.0061(12) 0.0062(14) -0.0015(14)
C2B 0.0346(15) 0.0285(11) 0.0261(12) -0.0068(10) 0.0020(11) 0.0084(10)
C2C 0.0358(16) 0.0565(16) 0.0219(12) 0.0007(11) 0.0020(12) 0.0029(13)
C3A 0.0437(18) 0.0368(14) 0.0252(13) -0.0019(11) 0.0003(12) 0.0021(12)
C3B 0.0326(14) 0.0279(11) 0.0253(11) -0.0004(9) -0.0005(11) 0.0072(11)
C3C 0.0392(16) 0.0376(12) 0.0225(11) -0.0028(10) -0.0009(12) 0.0072(12)
C11 0.0278(13) 0.0136(8) 0.0185(10) 0.0012(8) -0.0008(10) -0.0033(8)
C12 0.0317(14) 0.0245(10) 0.0232(11) -0.0046(9) -0.0022(10) 0.0014(10)
C13 0.0365(15) 0.0296(12) 0.0326(14) -0.0017(10) 0.0082(12) 0.0033(11)
C14 0.0535(18) 0.0257(11) 0.0217(11) -0.0033(9) 0.0083(13) 0.0021(12)
C15 0.0484(18) 0.0284(11) 0.0200(12) -0.0044(9) -0.0040(12) -0.0041(11)
C16 0.0311(14) 0.0226(10) 0.0216(11) -0.0008(9) -0.0022(10) -0.0032(9)
C21 0.0239(13) 0.0164(9) 0.0183(10) -0.0031(8) -0.0013(9) -0.0020(8)
C22 0.0277(13) 0.0235(10) 0.0188(11) 0.0027(9) -0.0008(10) -0.0020(9)
C23 0.0284(14) 0.0293(11) 0.0216(11) 0.0036(9) -0.0061(11) 0.0008(10)
C24 0.0204(13) 0.0281(11) 0.0270(12) -0.0042(9) -0.0030(10) 0.0007(9)
C25 0.0255(13) 0.0221(10) 0.0197(10) -0.0014(8) 0.0030(10) -0.0038(9)
C26 0.0264(13) 0.0182(9) 0.0166(10) 0.0005(8) -0.0036(9) -0.0022(9)
C31 0.0180(11) 0.0180(9) 0.0176(10) 0.0013(8) -0.0049(9) 0.0018(8)
C32 0.0295(14) 0.0215(10) 0.0186(10) 0.0017(8) -0.0023(10) 0.0012(9)
C33 0.0366(16) 0.0228(10) 0.0273(12) 0.0085(9) 0.0019(11) -0.0019(10)
C34 0.0360(15) 0.0169(9) 0.0366(13) 0.0024(10) -0.0031(12) -0.0046(10)
C35 0.0400(16) 0.0213(10) 0.0255(11) -0.0044(9) -0.0045(11) 0.0026(10)
C36 0.0260(13) 0.0197(9) 0.0182(10) 0.0009(8) 0.0002(10) 0.0023(9)
C41 0.0199(11) 0.0184(9) 0.0186(10) 0.0013(8) 0.0024(9) 0.0036(8)
C42 0.0253(12) 0.0201(9) 0.0173(10) 0.0009(8) 0.0022(10) 0.0017(9)
C43 0.0320(14) 0.0293(11) 0.0142(10) -0.0007(9) -0.0007(10) 0.0072(10)
C44 0.0402(15) 0.0289(11) 0.0176(10) 0.0088(9) 0.0061(11) 0.0118(11)
C45 0.0378(15) 0.0187(10) 0.0281(12) 0.0045(9) 0.0115(12) 0.0025(10)
C46 0.0273(13) 0.0191(10) 0.0254(12) -0.0009(8) 0.0012(10) 0.0022(9)
B1 0.0221(14) 0.0168(10) 0.0163(11) -0.0010(9) -0.0019(10) -0.0011(9)

loop_
_atom_type_symbol
_atom_type_description
_atom_type_scat_dispersion_real
_atom_type_scat_dispersion_imag
_atom_type_scat_source
C C 0.0033 0.0016 'International Tables Vol C Tables 4.2.6.8 and 6.1.1.4'
H H 0.0000 0.0000 'International Tables Vol C Tables 4.2.6.8 and 6.1.1.4'
B B 0.0013 0.0007 'International Tables Vol C Tables 4.2.6.8 and 6.1.1.4'
N N 0.0061 0.0033 'International Tables Vol C Tables 4.2.6.8 and 6.1.1.4'

loop_
_geom_angle_atom_site_label_1
_geom_angle_atom_site_label_2
_geom_angle_atom_site_label_3
_geom_angle
N2A N1A C1 118.4(2)
C3A N1A N2A 112.5(2)
C3A N1A C1 128.6(2)
C1B N1B C1 125.5(2)
C1B N1B C3B 109.52(19)
C3B N1B C1 124.8(2)
N2C N1C C2 118.7(2)
C3C N1C N2C 112.3(2)
C3C N1C C2 128.7(2)
C1A N2A N1A 103.5(2)
C1B N2B C2 123.7(2)
C1B N2B C2B 109.3(2)
C2B N2B C2 126.1(2)
C1C N2C N1C 103.7(2)
N1A C1 N1B 111.31(18)
N1A C1 H1A 109.4
N1A C1 H1B 109.4
N1B C1 H1A 109.4
N1B C1 H1B 109.4
H1A C1 H1B 108.0
N2A C1A H1AA 124.0
N2A C1A C2A 112.0(3)
C2A C1A H1AA 124.0
N1B C1B N2B 107.6(2)
N1B C1B H1BA 126.2
N2B C1B H1BA 126.2
N2C C1C H1C 123.8
N2C C1C C2C 112.3(3)
C2C C1C H1C 123.8
N1C C2 N2B 108.9(2)
N1C C2 H2A 109.9
N1C C2 H2B 109.9
N2B C2 H2A 109.9
N2B C2 H2B 109.9
H2A C2 H2B 108.3
C1A C2A H2AA 127.3
C3A C2A C1A 105.4(3)
C3A C2A H2AA 127.3
N2B C2B H2BA 126.6
C3B C2B N2B 106.9(2)
C3B C2B H2BA 126.6
C1C C2C H2C 127.6
C3C C2C C1C 104.9(2)
C3C C2C H2C 127.6
N1A C3A C2A 106.6(3)
N1A C3A H3A 126.7
C2A C3A H3A 126.7
N1B C3B H3B 126.7
C2B C3B N1B 106.7(2)
C2B C3B H3B 126.7
N1C C3C C2C 106.9(2)
N1C C3C H3C 126.6
C2C C3C H3C 126.6
C12 C11 B1 119.6(2)
C16 C11 C12 115.0(2)
C16 C11 B1 125.4(2)
C11 C12 H12 118.6
C13 C12 C11 122.8(2)
C13 C12 H12 118.6
C12 C13 H13 119.9
C14 C13 C12 120.1(3)
C14 C13 H13 119.9
C13 C14 H14 120.4
C15 C14 C13 119.1(2)
C15 C14 H14 120.4
C14 C15 H15 119.9
C14 C15 C16 120.3(2)
C16 C15 H15 119.9
C11 C16 C15 122.6(2)
C11 C16 H16 118.7
C15 C16 H16 118.7
C22 C21 B1 120.69(19)
C26 C21 C22 114.4(2)
C26 C21 B1 124.71(19)
C21 C22 H22 118.5
C23 C22 C21 123.0(2)
C23 C22 H22 118.5
C22 C23 H23 119.8
C22 C23 C24 120.3(2)
C24 C23 H23 119.8
C23 C24 H24 120.6
C25 C24 C23 118.8(2)
C25 C24 H24 120.6
C24 C25 H25 119.9
C24 C25 C26 120.2(2)
C26 C25 H25 119.9
C21 C26 H26 118.4
C25 C26 C21 123.1(2)
C25 C26 H26 118.4
C32 C31 C36 115.27(18)
C32 C31 B1 124.00(18)
C36 C31 B1 120.64(19)
C31 C32 H32 118.7
C33 C32 C31 122.5(2)
C33 C32 H32 118.7
C32 C33 H33 119.7
C34 C33 C32 120.6(2)
C34 C33 H33 119.7
C33 C34 H34 120.7
C33 C34 C35 118.6(2)
C35 C34 H34 120.7
C34 C35 H35 119.9
C36 C35 C34 120.2(2)
C36 C35 H35 119.9
C31 C36 H36 118.6
C35 C36 C31 122.8(2)
C35 C36 H36 118.6
C42 C41 C46 115.15(19)
C42 C41 B1 125.10(18)
C46 C41 B1 119.74(19)
C41 C42 H42 118.5
C43 C42 C41 123.0(2)
C43 C42 H42 118.5
C42 C43 H43 120.0
C44 C43 C42 119.9(2)
C44 C43 H43 120.0
C43 C44 H44 120.4
C45 C44 C43 119.3(2)
C45 C44 H44 120.4
C44 C45 H45 119.9
C44 C45 C46 120.3(2)
C46 C45 H45 119.9
C41 C46 H46 118.8
C45 C46 C41 122.4(2)
C45 C46 H46 118.8
C11 B1 C31 109.86(17)
C11 B1 C41 108.07(16)
C21 B1 C11 113.13(18)
C21 B1 C31 103.43(16)
C21 B1 C41 110.39(18)
C41 B1 C31 111.99(17)

loop_
_geom_bond_atom_site_label_1
_geom_bond_atom_site_label_2
_geom_bond_distance
N1A N2A 1.355(3)
N1A C1 1.431(3)
N1A C3A 1.340(4)
N1B C1 1.471(3)
N1B C1B 1.322(3)
N1B C3B 1.374(3)
N1C N2C 1.351(3)
N1C C2 1.436(3)
N1C C3C 1.348(3)
N2A C1A 1.328(4)
N2B C1B 1.325(3)
N2B C2 1.468(3)
N2B C2B 1.374(3)
N2C C1C 1.322(4)
C1 H1A 0.9900
C1 H1B 0.9900
C1A H1AA 0.9500
C1A C2A 1.383(5)
C1B H1BA 0.9500
C1C H1C 0.9500
C1C C2C 1.390(4)
C2 H2A 0.9900
C2 H2B 0.9900
C2A H2AA 0.9500
C2A C3A 1.356(4)
C2B H2BA 0.9500
C2B C3B 1.343(3)
C2C H2C 0.9500
C2C C3C 1.354(4)
C3A H3A 0.9500
C3B H3B 0.9500
C3C H3C 0.9500
C11 C12 1.399(4)
C11 C16 1.396(3)
C11 B1 1.648(3)
C12 H12 0.9500
C12 C13 1.389(3)
C13 H13 0.9500
C13 C14 1.379(4)
C14 H14 0.9500
C14 C15 1.369(4)
C15 H15 0.9500
C15 C16 1.397(3)
C16 H16 0.9500
C21 C22 1.416(3)
C21 C26 1.400(3)
C21 B1 1.633(3)
C22 H22 0.9500
C22 C23 1.375(4)
C23 H23 0.9500
C23 C24 1.386(3)
C24 H24 0.9500
C24 C25 1.382(3)
C25 H25 0.9500
C25 C26 1.387(3)
C26 H26 0.9500
C31 C32 1.395(3)
C31 C36 1.404(3)
C31 B1 1.649(3)
C32 H32 0.9500
C32 C33 1.390(3)
C33 H33 0.9500
C33 C34 1.376(3)
C34 H34 0.9500
C34 C35 1.390(3)
C35 H35 0.9500
C35 C36 1.382(3)
C36 H36 0.9500
C41 C42 1.393(3)
C41 C46 1.406(3)
C41 B1 1.648(3)
C42 H42 0.9500
C42 C43 1.392(3)
C43 H43 0.9500
C43 C44 1.377(3)
C44 H44 0.9500
C44 C45 1.376(4)
C45 H45 0.9500
C45 C46 1.391(3)
C46 H46 0.9500

loop_
_geom_torsion_atom_site_label_1
_geom_torsion_atom_site_label_2
_geom_torsion_atom_site_label_3
_geom_torsion_atom_site_label_4
_geom_torsion
N1A N2A C1A C2A -0.2(3)
N1C N2C C1C C2C 0.0(3)
N2A N1A C1 N1B -81.2(3)
N2A N1A C3A C2A -0.9(3)
N2A C1A C2A C3A -0.3(3)
N2B C2B C3B N1B -0.2(3)
N2C N1C C2 N2B 62.2(3)
N2C N1C C3C C2C 0.9(3)
N2C C1C C2C C3C 0.5(4)
C1 N1A N2A C1A 173.3(2)
C1 N1A C3A C2A -172.5(2)
C1 N1B C1B N2B -176.9(2)
C1 N1B C3B C2B 177.0(2)
C1A C2A C3A N1A 0.7(3)
C1B N1B C1 N1A -124.7(3)
C1B N1B C3B C2B 0.4(3)
C1B N2B C2 N1C -93.2(3)
C1B N2B C2B C3B 0.0(3)
C1C C2C C3C N1C -0.8(3)
C2 N1C N2C C1C -174.5(2)
C2 N1C C3C C2C 174.0(2)
C2 N2B C1B N1B 170.2(2)
C2 N2B C2B C3B -169.7(2)
C2B N2B C1B N1B 0.2(3)
C2B N2B C2 N1C 75.1(3)
C3A N1A N2A C1A 0.7(3)
C3A N1A C1 N1B 90.0(3)
C3B N1B C1 N1A 59.3(3)
C3B N1B C1B N2B -0.4(3)
C3C N1C N2C C1C -0.6(3)
C3C N1C C2 N2B -110.6(3)
C11 C12 C13 C14 0.8(4)
C12 C11 C16 C15 1.1(3)
C12 C11 B1 C21 176.16(18)
C12 C11 B1 C31 -68.8(2)
C12 C11 B1 C41 53.6(2)
C12 C13 C14 C15 0.6(4)
C13 C14 C15 C16 -1.1(4)
C14 C15 C16 C11 0.3(4)
C16 C11 C12 C13 -1.6(3)
C16 C11 B1 C21 -5.9(3)
C16 C11 B1 C31 109.1(2)
C16 C11 B1 C41 -128.4(2)
C21 C22 C23 C24 -0.8(3)
C22 C21 C26 C25 -0.9(3)
C22 C21 B1 C11 57.0(2)
C22 C21 B1 C31 -61.8(2)
C22 C21 B1 C41 178.21(18)
C22 C23 C24 C25 -1.0(3)
C23 C24 C25 C26 1.8(3)
C24 C25 C26 C21 -0.9(3)
C26 C21 C22 C23 1.7(3)
C26 C21 B1 C11 -127.8(2)
C26 C21 B1 C31 113.4(2)
C26 C21 B1 C41 -6.6(3)
C31 C32 C33 C34 0.0(4)
C32 C31 C36 C35 1.6(3)
C32 C31 B1 C11 -9.9(3)
C32 C31 B1 C21 111.1(2)
C32 C31 B1 C41 -130.0(2)
C32 C33 C34 C35 -0.5(4)
C33 C34 C35 C36 1.6(4)
C34 C35 C36 C31 -2.2(4)
C36 C31 C32 C33 -0.5(3)
C36 C31 B1 C11 173.8(2)
C36 C31 B1 C21 -65.2(2)
C36 C31 B1 C41 53.7(3)
C41 C42 C43 C44 0.3(3)
C42 C41 C46 C45 -1.6(3)
C42 C41 B1 C11 -118.2(2)
C42 C41 B1 C21 117.6(2)
C42 C41 B1 C31 3.0(3)
C42 C43 C44 C45 -0.9(3)
C43 C44 C45 C46 0.2(4)
C44 C45 C46 C41 1.1(4)
C46 C41 C42 C43 0.9(3)
C46 C41 B1 C11 62.1(3)
C46 C41 B1 C21 -62.1(2)
C46 C41 B1 C31 -176.73(19)
B1 C11 C12 C13 176.6(2)
B1 C11 C16 C15 -177.0(2)
B1 C21 C22 C23 177.4(2)
B1 C21 C26 C25 -176.35(19)
B1 C31 C32 C33 -177.0(2)
B1 C31 C36 C35 178.2(2)
B1 C41 C42 C43 -178.8(2)
B1 C41 C46 C45 178.1(2)
